data_7024559
loop_
_publ_author_name
'Lewis-Alleyne, Lesley C'
'Murphy-Jolly, Makeba B'
'Le Goff, Xavier F.'
'Caffyn, Andrew J. M.'

_publ_section_title
;
 Synthesis and complexation of heptafluoroisopropyldiphenylphosphine.
;
_journal_issue 5
_journal_name_full 'Dalton transactions (Cambridge, England : 2003)'
_journal_page_first 1198
_journal_page_last 1200
_journal_paper_doi 10.1039/b918348e
_journal_volume 39
_journal_year 2010
_chemical_formula_moiety 'C30 H20 Cl2 F14 P2 Pt'
_chemical_formula_sum 'C30 H20 Cl2 F14 P2 Pt'
_chemical_formula_weight 974.39
_chemical_name_systematic
;
?
;
_space_group_IT_number 14
_symmetry_cell_setting monoclinic
_symmetry_space_group_name_Hall '-P 2ybc'
_symmetry_space_group_name_H-M 'P 1 21/c 1'
_atom_sites_solution_hydrogens geom
_atom_sites_solution_primary direct
_atom_sites_solution_secondary difmap
_audit_creation_method SHELXL-97
_cell_angle_alpha 90.00
_cell_angle_beta 104.570(1)
_cell_angle_gamma 90.00
_cell_formula_units_Z 2
_cell_length_a 10.713(1)
_cell_length_b 16.914(1)
_cell_length_c 9.180(1)
_cell_measurement_reflns_used 6466
_cell_measurement_temperature 150.0(1)
_cell_measurement_theta_max 30.034
_cell_measurement_theta_min 0.998
_cell_volume 1609.9(2)
_computing_structure_refinement 'SHELXL-97 (Sheldrick, 1997)'
_computing_structure_solution 'SHELXS-97 (Sheldrick, 1990)'
_diffrn_ambient_temperature 150.0(1)
_diffrn_measured_fraction_theta_full 0.998
_diffrn_measured_fraction_theta_max 0.998
_diffrn_measurement_device_type KappaCCD
_diffrn_measurement_method 'phi and omega scans'
_diffrn_radiation_monochromator graphite
_diffrn_radiation_source 'fine-focus sealed tube'
_diffrn_radiation_type MoK\a
_diffrn_radiation_wavelength 0.71069
_diffrn_reflns_av_R_equivalents 0.0380
_diffrn_reflns_av_sigmaI/netI 0.0346
_diffrn_reflns_limit_h_max 12
_diffrn_reflns_limit_h_min -15
_diffrn_reflns_limit_k_max 23
_diffrn_reflns_limit_k_min -21
_diffrn_reflns_limit_l_max 12
_diffrn_reflns_limit_l_min -12
_diffrn_reflns_number 15372
_diffrn_reflns_theta_full 30.02
_diffrn_reflns_theta_max 30.02
_diffrn_reflns_theta_min 2.88
_exptl_absorpt_coefficient_mu 4.728
_exptl_absorpt_correction_T_max 0.6493
_exptl_absorpt_correction_T_min 0.2536
_exptl_absorpt_correction_type multi-scan
_exptl_crystal_colour Yellow
_exptl_crystal_density_diffrn 2.010
_exptl_crystal_density_method 'not measured'
_exptl_crystal_description Block
_exptl_crystal_F_000 936
_exptl_crystal_size_max 0.40
_exptl_crystal_size_mid 0.26
_exptl_crystal_size_min 0.10
_refine_diff_density_max 2.358
_refine_diff_density_min -1.919
_refine_diff_density_rms 0.140
_refine_ls_extinction_method none
_refine_ls_goodness_of_fit_ref 1.090
_refine_ls_hydrogen_treatment constr
_refine_ls_matrix_type full
_refine_ls_number_parameters 223
_refine_ls_number_reflns 4683
_refine_ls_number_restraints 0
_refine_ls_restrained_S_all 1.090
_refine_ls_R_factor_all 0.0334
_refine_ls_R_factor_gt 0.0267
_refine_ls_shift/su_max 0.000
_refine_ls_shift/su_mean 0.000
_refine_ls_structure_factor_coef Fsqd
_refine_ls_weighting_details 'calc w=1/[\s^2^(Fo^2^)+(0.0348P)^2^+0.9171P] where P=(Fo^2^+2Fc^2^)/3'
_refine_ls_weighting_scheme calc
_refine_ls_wR_factor_gt 0.0688
_refine_ls_wR_factor_ref 0.0713
_reflns_number_gt 4012
_reflns_number_total 4683
_reflns_threshold_expression >2sigma(I)
_cod_data_source_file b918348e.txt
_cod_data_source_block ll594a
_cod_depositor_comments
;
The following automatic conversions were performed:

'_symmetry_cell_setting' value 'Monoclinic' changed to 'monoclinic'
according to /home/saulius/struct/CIF-dictionaries/cif_core.dic
dictionary named 'cif_core.dic' version 2.4.2 from 2011-04-26.

Automatic conversion script
Id: cif_fix_values 1891 2012-01-12 08:04:46Z andrius 
;
_cod_original_sg_symbol_H-M 'P21/c '
_cod_database_code 7024559

loop_
_symmetry_equiv_pos_as_xyz
'x, y, z'
'-x, y+1/2, -z+1/2'
'-x, -y, -z'
'x, -y-1/2, z-1/2'

loop_
_atom_site_label
_atom_site_type_symbol
_atom_site_fract_x
_atom_site_fract_y
_atom_site_fract_z
_atom_site_U_iso_or_equiv
_atom_site_adp_type
_atom_site_occupancy
_atom_site_symmetry_multiplicity
_atom_site_calc_flag
_atom_site_refinement_flags
Pt1 Pt 0.0000 0.0000 0.0000 0.01630(5) Uani 1 2 d S
Cl1 Cl -0.13232(6) -0.09844(5) 0.04969(7) 0.02850(16) Uani 1 1 d .
P1 P 0.17781(6) -0.02078(5) 0.20028(7) 0.01692(13) Uani 1 1 d .
F1 F 0.02519(14) -0.08570(11) 0.35786(16) 0.0250(4) Uani 1 1 d .
F2 F 0.28466(17) -0.20663(12) 0.3384(2) 0.0380(4) Uani 1 1 d .
F3 F 0.12687(16) -0.18883(11) 0.14417(17) 0.0285(4) Uani 1 1 d .
F4 F 0.08907(19) -0.23196(11) 0.34785(19) 0.0381(4) Uani 1 1 d .
F5 F 0.21295(18) -0.15035(12) 0.59307(18) 0.0385(5) Uani 1 1 d .
F6 F 0.1911(2) -0.02489(14) 0.57645(19) 0.0353(4) Uani 1 1 d .
F7 F 0.35549(16) -0.07914(13) 0.52455(18) 0.0372(5) Uani 1 1 d .
C1 C 0.3184(2) -0.05669(16) 0.1439(3) 0.0186(5) Uani 1 1 d .
C2 C 0.2990(3) -0.08245(18) -0.0050(3) 0.0238(6) Uani 1 1 d .
H2 H 0.2150 -0.0812 -0.0708 0.029 Uiso 1 1 calc R
C3 C 0.4021(3) -0.1097(2) -0.0565(3) 0.0282(6) Uani 1 1 d .
H3 H 0.3881 -0.1278 -0.1573 0.034 Uiso 1 1 calc R
C4 C 0.5253(3) -0.1108(2) 0.0380(4) 0.0284(6) Uani 1 1 d .
H4 H 0.5960 -0.1282 0.0012 0.034 Uiso 1 1 calc R
C5 C 0.5452(3) -0.08659(19) 0.1860(3) 0.0277(6) Uani 1 1 d .
H5 H 0.6296 -0.0880 0.2510 0.033 Uiso 1 1 calc R
C6 C 0.4430(2) -0.06037(18) 0.2397(3) 0.0238(6) Uani 1 1 d .
H6 H 0.4572 -0.0448 0.3420 0.029 Uiso 1 1 calc R
C7 C 0.2181(2) 0.06906(17) 0.3100(3) 0.0186(5) Uani 1 1 d .
C8 C 0.3371(3) 0.10671(18) 0.3344(3) 0.0243(6) Uani 1 1 d .
H8 H 0.4034 0.0844 0.2955 0.029 Uiso 1 1 calc R
C9 C 0.3590(3) 0.1768(2) 0.4157(4) 0.0337(7) Uani 1 1 d .
H9 H 0.4406 0.2021 0.4329 0.040 Uiso 1 1 calc R
C10 C 0.2625(3) 0.20988(19) 0.4718(3) 0.0316(7) Uani 1 1 d .
H10 H 0.2785 0.2572 0.5293 0.038 Uiso 1 1 calc R
C11 C 0.1421(3) 0.1739(2) 0.4442(4) 0.0320(7) Uani 1 1 d .
H11 H 0.0755 0.1972 0.4812 0.038 Uiso 1 1 calc R
C12 C 0.1192(3) 0.10423(19) 0.3627(3) 0.0279(6) Uani 1 1 d .
H12 H 0.0364 0.0802 0.3425 0.034 Uiso 1 1 calc R
C13 C 0.1500(3) -0.09626(18) 0.3464(3) 0.0193(5) Uani 1 1 d .
C14 C 0.1620(3) -0.18196(18) 0.2933(3) 0.0250(6) Uani 1 1 d .
C15 C 0.2296(3) -0.08724(19) 0.5119(3) 0.0254(6) Uani 1 1 d .

loop_
_atom_site_aniso_label
_atom_site_aniso_U_11
_atom_site_aniso_U_22
_atom_site_aniso_U_33
_atom_site_aniso_U_23
_atom_site_aniso_U_13
_atom_site_aniso_U_12
Pt1 0.01078(8) 0.01952(9) 0.01752(8) 0.00253(5) 0.00153(5) -0.00125(5)
Cl1 0.0187(3) 0.0342(4) 0.0289(3) 0.0106(3) -0.0010(2) -0.0101(3)
P1 0.0124(3) 0.0213(3) 0.0164(3) 0.0006(3) 0.0024(2) -0.0004(3)
F1 0.0179(7) 0.0362(11) 0.0217(7) 0.0017(7) 0.0063(6) -0.0024(7)
F2 0.0345(10) 0.0299(11) 0.0438(10) 0.0024(8) -0.0009(8) 0.0104(8)
F3 0.0345(9) 0.0283(10) 0.0226(7) -0.0030(7) 0.0069(7) -0.0014(7)
F4 0.0552(12) 0.0283(11) 0.0331(9) 0.0018(8) 0.0156(8) -0.0124(9)
F5 0.0519(11) 0.0387(12) 0.0200(8) 0.0102(7) 0.0001(8) -0.0090(9)
F6 0.0429(11) 0.0408(11) 0.0216(8) -0.0067(8) 0.0070(8) -0.0035(10)
F7 0.0222(8) 0.0585(14) 0.0258(8) 0.0029(8) -0.0035(7) -0.0046(8)
C1 0.0138(11) 0.0202(14) 0.0222(11) 0.0004(10) 0.0054(9) -0.0006(9)
C2 0.0179(12) 0.0308(17) 0.0224(12) -0.0022(11) 0.0046(10) 0.0013(11)
C3 0.0266(14) 0.0344(18) 0.0254(13) -0.0051(12) 0.0101(11) 0.0009(12)
C4 0.0201(13) 0.0308(18) 0.0370(14) 0.0001(14) 0.0121(11) 0.0031(12)
C5 0.0139(12) 0.0324(18) 0.0347(14) 0.0019(12) 0.0024(11) 0.0027(11)
C6 0.0176(12) 0.0296(17) 0.0229(12) 0.0004(11) 0.0026(10) 0.0028(11)
C7 0.0154(11) 0.0198(14) 0.0196(11) 0.0020(10) 0.0025(9) -0.0008(10)
C8 0.0175(12) 0.0240(16) 0.0313(14) -0.0030(11) 0.0058(10) -0.0006(10)
C9 0.0216(14) 0.0290(18) 0.0480(18) -0.0061(14) 0.0038(13) -0.0058(12)
C10 0.0367(16) 0.0214(16) 0.0358(16) -0.0061(12) 0.0075(13) -0.0025(13)
C11 0.0301(15) 0.0271(17) 0.0439(17) -0.0046(13) 0.0187(13) 0.0042(13)
C12 0.0211(14) 0.0263(17) 0.0391(16) -0.0032(13) 0.0126(12) -0.0011(12)
C13 0.0175(12) 0.0221(14) 0.0181(11) 0.0011(10) 0.0043(9) -0.0017(10)
C14 0.0300(14) 0.0230(16) 0.0207(12) 0.0023(10) 0.0041(10) 0.0002(11)
C15 0.0227(13) 0.0304(17) 0.0208(12) 0.0029(11) 0.0011(10) -0.0026(11)

loop_
_atom_type_symbol
_atom_type_description
_atom_type_scat_dispersion_real
_atom_type_scat_dispersion_imag
_atom_type_scat_source
C C 0.0033 0.0016 'International Tables Vol C Tables 4.2.6.8 and 6.1.1.4'
H H 0.0000 0.0000 'International Tables Vol C Tables 4.2.6.8 and 6.1.1.4'
Cl Cl 0.1484 0.1585 'International Tables Vol C Tables 4.2.6.8 and 6.1.1.4'
F F 0.0171 0.0103 'International Tables Vol C Tables 4.2.6.8 and 6.1.1.4'
P P 0.1023 0.0942 'International Tables Vol C Tables 4.2.6.8 and 6.1.1.4'
Pt Pt -1.7033 8.3905 'International Tables Vol C Tables 4.2.6.8 and 6.1.1.4'

loop_
_geom_angle_atom_site_label_1
_geom_angle_atom_site_label_2
_geom_angle_atom_site_label_3
_geom_angle
_geom_angle_site_symmetry_1
_geom_angle_site_symmetry_3
Cl1 Pt1 Cl1 180.00(4) 3 .
Cl1 Pt1 P1 99.04(2) 3 3
Cl1 Pt1 P1 80.96(2) . 3
Cl1 Pt1 P1 80.96(2) 3 .
Cl1 Pt1 P1 99.04(2) . .
P1 Pt1 P1 180.00(6) 3 .
C7 P1 C1 109.87(12) . .
C7 P1 C13 103.00(12) . .
C1 P1 C13 105.14(12) . .
C7 P1 Pt1 110.28(9) . .
C1 P1 Pt1 113.58(8) . .
C13 P1 Pt1 114.34(8) . .
C2 C1 C6 118.9(2) . .
C2 C1 P1 116.88(18) . .
C6 C1 P1 124.3(2) . .
C3 C2 C1 120.1(2) . .
C3 C2 H2 119.9 . .
C1 C2 H2 119.9 . .
C2 C3 C4 120.4(3) . .
C2 C3 H3 119.8 . .
C4 C3 H3 119.8 . .
C5 C4 C3 119.9(3) . .
C5 C4 H4 120.0 . .
C3 C4 H4 120.0 . .
C6 C5 C4 120.3(3) . .
C6 C5 H5 119.8 . .
C4 C5 H5 119.8 . .
C5 C6 C1 120.3(2) . .
C5 C6 H6 119.8 . .
C1 C6 H6 119.8 . .
C8 C7 C12 119.4(3) . .
C8 C7 P1 123.6(2) . .
C12 C7 P1 116.9(2) . .
C9 C8 C7 120.1(3) . .
C9 C8 H8 120.0 . .
C7 C8 H8 120.0 . .
C10 C9 C8 120.2(3) . .
C10 C9 H9 119.9 . .
C8 C9 H9 119.9 . .
C9 C10 C11 120.1(3) . .
C9 C10 H10 120.0 . .
C11 C10 H10 120.0 . .
C12 C11 C10 120.1(3) . .
C12 C11 H11 120.0 . .
C10 C11 H11 120.0 . .
C11 C12 C7 120.0(3) . .
C11 C12 H12 120.0 . .
C7 C12 H12 120.0 . .
F1 C13 C14 107.8(2) . .
F1 C13 C15 102.6(2) . .
C14 C13 C15 109.4(2) . .
F1 C13 P1 106.85(17) . .
C14 C13 P1 111.21(17) . .
C15 C13 P1 118.2(2) . .
F3 C14 F4 106.9(2) . .
F3 C14 F2 107.0(2) . .
F4 C14 F2 108.0(2) . .
F3 C14 C13 112.5(2) . .
F4 C14 C13 112.0(2) . .
F2 C14 C13 110.4(2) . .
F6 C15 F7 107.5(2) . .
F6 C15 F5 106.6(2) . .
F7 C15 F5 107.9(2) . .
F6 C15 C13 111.1(2) . .
F7 C15 C13 113.0(2) . .
F5 C15 C13 110.4(2) . .

loop_
_geom_bond_atom_site_label_1
_geom_bond_atom_site_label_2
_geom_bond_distance
_geom_bond_site_symmetry_2
Pt1 Cl1 2.3055(7) 3
Pt1 Cl1 2.3055(7) .
Pt1 P1 2.3174(7) 3
Pt1 P1 2.3174(7) .
P1 C7 1.814(3) .
P1 C1 1.816(3) .
P1 C13 1.929(3) .
F1 C13 1.379(3) .
F2 C14 1.341(3) .
F3 C14 1.331(3) .
F4 C14 1.332(3) .
F5 C15 1.339(3) .
F6 C15 1.325(4) .
F7 C15 1.331(3) .
C1 C2 1.400(3) .
C1 C6 1.402(3) .
C2 C3 1.385(4) .
C2 H2 0.9500 .
C3 C4 1.385(4) .
C3 H3 0.9500 .
C4 C5 1.383(4) .
C4 H4 0.9500 .
C5 C6 1.383(4) .
C5 H5 0.9500 .
C6 H6 0.9500 .
C7 C8 1.392(4) .
C7 C12 1.403(4) .
C8 C9 1.389(4) .
C8 H8 0.9500 .
C9 C10 1.385(4) .
C9 H9 0.9500 .
C10 C11 1.390(4) .
C10 H10 0.9500 .
C11 C12 1.385(4) .
C11 H11 0.9500 .
C12 H12 0.9500 .
C13 C14 1.545(4) .
C13 C15 1.551(4) .
